data_7207226
loop_
_publ_author_name
'Lu, Xinyi'
'Ye, Junwei'
'Li, Wei'
'Gong, Weitao'
'Yang, Lijian'
'Lin, Yuan'
'Ning, Guiling'

_publ_section_title
;
 Auxiliary ligand-directed synthesis of cadmium(ii) and zinc(ii) complexes
 from 1-D chains to 3-D architectures with 5-nitroisophthalate
;
_journal_issue 4
_journal_name_full CrystEngComm
_journal_page_first 1337
_journal_paper_doi 10.1039/c1ce06268a
_journal_volume 14
_journal_year 2012
_chemical_formula_sum 'C37 H24 N6 O28 Zn5'
_chemical_formula_weight 1327.57
_chemical_name_systematic
;
?
;
_space_group_IT_number 2
_symmetry_cell_setting triclinic
_symmetry_space_group_name_Hall '-P 1'
_symmetry_space_group_name_H-M 'P -1'
_atom_sites_solution_hydrogens geom
_atom_sites_solution_primary direct
_atom_sites_solution_secondary difmap
_audit_creation_method SHELXL-97
_cell_angle_alpha 65.057(2)
_cell_angle_beta 82.427(2)
_cell_angle_gamma 66.150(2)
_cell_formula_units_Z 2
_cell_length_a 12.2062(6)
_cell_length_b 14.1995(7)
_cell_length_c 15.5626(8)
_cell_measurement_reflns_used 7850
_cell_measurement_temperature 293(2)
_cell_measurement_theta_max 25.01
_cell_measurement_theta_min 2.04
_cell_volume 2234.5(2)
_computing_cell_refinement 'SMART (Bruker, 1997)'
_computing_data_collection 'SMART (Bruker, 1997)'
_computing_data_reduction 'SAINT (Bruker, 1997)'
_computing_molecular_graphics 'SHELXP97 (Sheldrick, 1997)'
_computing_publication_material 'SHELXTL (Bruker, 1997)'
_computing_structure_refinement 'SHELXL97 (Sheldrick, 1997)'
_computing_structure_solution 'SHELXS97 (Sheldrick, 1997)'
_diffrn_ambient_temperature 293(2)
_diffrn_detector_area_resol_mean 'Bruker SMART CCD area'
_diffrn_measured_fraction_theta_full 0.998
_diffrn_measured_fraction_theta_max 0.998
_diffrn_measurement_device_type 'CCD area detector'
_diffrn_measurement_method '\f and \w scans'
_diffrn_radiation_monochromator graphite
_diffrn_radiation_source 'fine-focus sealed tube'
_diffrn_radiation_type MoK\a
_diffrn_radiation_wavelength 0.71073
_diffrn_reflns_av_R_equivalents 0.0214
_diffrn_reflns_av_sigmaI/netI 0.0226
_diffrn_reflns_limit_h_max 14
_diffrn_reflns_limit_h_min -14
_diffrn_reflns_limit_k_max 16
_diffrn_reflns_limit_k_min -16
_diffrn_reflns_limit_l_max 18
_diffrn_reflns_limit_l_min -18
_diffrn_reflns_number 24035
_diffrn_reflns_theta_full 25.01
_diffrn_reflns_theta_max 25.01
_diffrn_reflns_theta_min 2.04
_diffrn_standards_decay_% none
_diffrn_standards_interval_count none
_diffrn_standards_interval_time none
_diffrn_standards_number none
_exptl_absorpt_coefficient_mu 2.754
_exptl_absorpt_correction_T_max 0.6370
_exptl_absorpt_correction_T_min 0.5345
_exptl_absorpt_correction_type empirical
_exptl_absorpt_process_details 'Higashi (1995)'
_exptl_crystal_colour brown
_exptl_crystal_density_diffrn 1.973
_exptl_crystal_density_meas ?
_exptl_crystal_density_method 'not measured'
_exptl_crystal_description block
_exptl_crystal_F_000 1324
_exptl_crystal_size_max 0.26
_exptl_crystal_size_mid 0.20
_exptl_crystal_size_min 0.18
_refine_diff_density_max 0.520
_refine_diff_density_min -0.496
_refine_diff_density_rms 0.063
_refine_ls_extinction_coef 0
_refine_ls_extinction_method none
_refine_ls_goodness_of_fit_ref 1.040
_refine_ls_hydrogen_treatment mixed
_refine_ls_matrix_type full
_refine_ls_number_parameters 705
_refine_ls_number_reflns 7850
_refine_ls_number_restraints 0
_refine_ls_restrained_S_all 1.040
_refine_ls_R_factor_all 0.0288
_refine_ls_R_factor_gt 0.0246
_refine_ls_shift/su_max 0.001
_refine_ls_shift/su_mean 0.000
_refine_ls_structure_factor_coef Fsqd
_refine_ls_weighting_details 'calc w=1/[\s^2^(Fo^2^)+(0.0324P)^2^+1.7433P] where P=(Fo^2^+2Fc^2^)/3'
_refine_ls_weighting_scheme calc
_refine_ls_wR_factor_gt 0.0623
_refine_ls_wR_factor_ref 0.0644
_reflns_number_gt 7015
_reflns_number_total 7850
_reflns_threshold_expression >2sigma(I)
_cod_data_source_file c1ce06268a.txt
_cod_data_source_block 4
_cod_depositor_comments
;
The following automatic conversions were performed:

'_symmetry_cell_setting' value 'Triclinic' changed to 'triclinic'
according to /home/saulius/struct/CIF-dictionaries/cif_core.dic
dictionary named 'cif_core.dic' version 2.4.1 from 2010-06-29.

Automatic conversion script
Id: cif_fix_values 1715 2011-07-08 13:25:40Z adriana 

The following automatic conversions were performed:

'_exptl_crystal_density_meas' value 'not measured' was changed to '?'
- the value is perceived as not measured.

Automatic conversion script
Id: cif_fix_values 3008 2015-01-20 13:52:24Z robertas 
;
_cod_original_cell_volume 2234.46(19)
_cod_original_sg_symbol_H-M 'P-1 '
_cod_database_code 7207226

loop_
_symmetry_equiv_pos_as_xyz
'x, y, z'
'-x, -y, -z'

loop_
_atom_site_label
_atom_site_type_symbol
_atom_site_fract_x
_atom_site_fract_y
_atom_site_fract_z
_atom_site_U_iso_or_equiv
_atom_site_adp_type
_atom_site_occupancy
_atom_site_symmetry_multiplicity
_atom_site_calc_flag
_atom_site_refinement_flags
Zn1 Zn 0.80441(2) 0.06861(2) 0.13238(2) 0.02348(7) Uani 1 1 d .
Zn2 Zn 0.63498(2) 0.16064(2) -0.098456(19) 0.02376(7) Uani 1 1 d .
Zn3 Zn 0.07246(2) -0.04997(2) 0.098438(19) 0.02308(7) Uani 1 1 d .
Zn4 Zn 0.57041(2) 0.44203(2) -0.399453(19) 0.02135(7) Uani 1 1 d .
Zn5 Zn 0.53030(2) 0.29164(2) 0.47516(2) 0.02275(7) Uani 1 1 d .
O1 O 0.85803(16) 0.10883(16) 0.22075(14) 0.0374(4) Uani 1 1 d .
O2 O 1.04137(17) -0.01742(16) 0.22027(14) 0.0388(5) Uani 1 1 d .
O3 O 1.33405(18) -0.15402(16) 0.46697(15) 0.0463(5) Uani 1 1 d .
O4 O 1.3369(2) -0.04512(19) 0.5336(2) 0.0627(7) Uani 1 1 d .
O5 O 0.92238(19) 0.23614(17) 0.53983(15) 0.0451(5) Uani 1 1 d .
O6 O 0.81267(18) 0.32589(17) 0.40965(17) 0.0481(5) Uani 1 1 d .
O7 O 0.80497(16) -0.08100(14) 0.20665(13) 0.0345(4) Uani 1 1 d .
O8 O 0.98494(16) -0.16632(14) 0.15938(13) 0.0343(4) Uani 1 1 d .
O9 O 0.61922(15) -0.29759(14) 0.46060(13) 0.0325(4) Uani 1 1 d .
O10 O 0.70154(15) -0.48637(14) 0.52526(12) 0.0286(4) Uani 1 1 d .
O11 O 1.10803(19) -0.67036(16) 0.43040(17) 0.0526(6) Uani 1 1 d .
O12 O 1.18256(19) -0.57223(18) 0.31147(18) 0.0562(6) Uani 1 1 d .
O13 O 0.53754(17) 0.26392(16) -0.03967(13) 0.0376(5) Uani 1 1 d .
O14 O 0.64082(17) 0.17675(17) 0.09789(15) 0.0456(5) Uani 1 1 d .
O15 O 0.50456(18) 0.32699(15) 0.34127(13) 0.0375(4) Uani 1 1 d .
O16 O 0.41485(17) 0.51531(15) 0.28881(13) 0.0346(4) Uani 1 1 d .
O17 O 0.1457(2) 0.68908(17) 0.00450(18) 0.0577(6) Uani 1 1 d .
O18 O 0.1830(2) 0.6114(2) -0.09332(19) 0.0739(8) Uani 1 1 d .
O19 O 0.43432(15) 0.38941(14) -0.32045(12) 0.0306(4) Uani 1 1 d .
O20 O 0.54462(15) 0.21722(14) -0.21794(12) 0.0274(4) Uani 1 1 d .
O21 O 0.34386(16) -0.00580(14) 0.01820(14) 0.0398(5) Uani 1 1 d .
O22 O 0.15126(16) 0.07312(15) 0.04462(15) 0.0412(5) Uani 1 1 d .
O23 O -0.0355(2) 0.4904(2) -0.0925(2) 0.0811(10) Uani 1 1 d .
O24 O 0.03493(19) 0.58086(16) -0.21872(17) 0.0514(6) Uani 1 1 d .
O25 O 0.91329(15) 0.07717(15) 0.02947(12) 0.0237(4) Uani 1 1 d .
O26 O 0.77642(18) 0.1843(2) -0.15017(16) 0.0314(5) Uani 1 1 d .
O27 O 0.71821(19) 0.29436(17) -0.34434(17) 0.0383(5) Uani 1 1 d .
O28 O 0.56786(16) 0.40999(13) 0.48023(12) 0.0209(4) Uani 1 1 d .
N1 N 0.8995(2) 0.24848(18) 0.46057(18) 0.0328(5) Uani 1 1 d .
N2 N 1.10467(19) -0.58077(18) 0.36864(17) 0.0332(5) Uani 1 1 d .
N3 N 0.2058(2) 0.61405(19) -0.02149(18) 0.0399(6) Uani 1 1 d .
N4 N 0.0419(2) 0.49514(19) -0.14996(19) 0.0386(6) Uani 1 1 d .
N5 N 0.4883(3) 0.0938(2) 0.3471(2) 0.0553(7) Uani 1 1 d .
H5A H 0.5253 0.1051 0.3828 0.066 Uiso 1 1 calc R
N6 N 0.2138(4) 0.2345(4) 0.2084(4) 0.1246(18) Uani 1 1 d .
H6A H 0.1769 0.2236 0.1723 0.150 Uiso 1 1 calc R
H6B H 0.1818 0.2951 0.2182 0.150 Uiso 1 1 calc R
C1 C 1.0107(2) 0.0725(2) 0.32247(18) 0.0258(5) Uani 1 1 d .
C2 C 1.1249(2) 0.0022(2) 0.36517(18) 0.0276(5) Uani 1 1 d .
H2A H 1.1741 -0.0536 0.3448 0.033 Uiso 1 1 calc R
C3 C 1.1668(2) 0.0136(2) 0.43740(18) 0.0265(5) Uani 1 1 d .
C4 C 1.0939(2) 0.0956(2) 0.46865(18) 0.0277(5) Uani 1 1 d .
H4A H 1.1199 0.1042 0.5174 0.033 Uiso 1 1 calc R
C5 C 0.9804(2) 0.1646(2) 0.42499(19) 0.0270(5) Uani 1 1 d .
C6 C 0.9373(2) 0.1558(2) 0.35250(18) 0.0280(5) Uani 1 1 d .
H6C H 0.8611 0.2043 0.3245 0.034 Uiso 1 1 calc R
C7 C 0.9674(2) 0.0535(2) 0.24813(18) 0.0287(6) Uani 1 1 d .
C8 C 1.2899(2) -0.0671(2) 0.48437(19) 0.0316(6) Uani 1 1 d .
C9 C 0.9022(2) -0.2777(2) 0.28543(17) 0.0250(5) Uani 1 1 d .
C10 C 0.8076(2) -0.2850(2) 0.34407(17) 0.0251(5) Uani 1 1 d .
H10A H 0.7420 -0.2193 0.3384 0.030 Uiso 1 1 calc R
C11 C 0.8082(2) -0.38749(19) 0.41097(17) 0.0228(5) Uani 1 1 d .
C12 C 0.9067(2) -0.4862(2) 0.42035(17) 0.0250(5) Uani 1 1 d .
H12A H 0.9090 -0.5560 0.4647 0.030 Uiso 1 1 calc R
C13 C 1.0009(2) -0.4772(2) 0.36158(18) 0.0260(5) Uani 1 1 d .
C14 C 1.0015(2) -0.3759(2) 0.29444(18) 0.0273(5) Uani 1 1 d .
H14A H 1.0664 -0.3731 0.2562 0.033 Uiso 1 1 calc R
C15 C 0.8988(2) -0.1668(2) 0.21135(18) 0.0258(5) Uani 1 1 d .
C16 C 0.7016(2) -0.3925(2) 0.47127(17) 0.0239(5) Uani 1 1 d .
C17 C 0.4781(2) 0.3481(2) 0.06927(17) 0.0239(5) Uani 1 1 d .
C18 C 0.5006(2) 0.3457(2) 0.15546(17) 0.0253(5) Uani 1 1 d .
H18A H 0.5651 0.2858 0.1949 0.030 Uiso 1 1 calc R
C19 C 0.4286(2) 0.4308(2) 0.18381(17) 0.0259(5) Uani 1 1 d .
C20 C 0.3322(2) 0.5205(2) 0.12464(18) 0.0291(6) Uani 1 1 d .
H20A H 0.2838 0.5793 0.1418 0.035 Uiso 1 1 calc R
C21 C 0.3100(2) 0.5205(2) 0.03988(18) 0.0276(5) Uani 1 1 d .
C22 C 0.3810(2) 0.4366(2) 0.01044(18) 0.0266(5) Uani 1 1 d .
H22A H 0.3644 0.4391 -0.0473 0.032 Uiso 1 1 calc R
C23 C 0.4506(2) 0.4252(2) 0.27910(18) 0.0286(6) Uani 1 1 d .
C24 C 0.5593(2) 0.2560(2) 0.04000(18) 0.0260(5) Uani 1 1 d .
C25 C 0.3421(2) 0.30103(19) -0.18420(17) 0.0233(5) Uani 1 1 d .
C26 C 0.3431(2) 0.1979(2) -0.11621(17) 0.0245(5) Uani 1 1 d .
H26B H 0.4103 0.1325 -0.1083 0.029 Uiso 1 1 calc R
C27 C 0.2460(2) 0.1910(2) -0.06015(17) 0.0243(5) Uani 1 1 d .
C28 C 0.1466(2) 0.2894(2) -0.06989(19) 0.0287(6) Uani 1 1 d .
H28B H 0.0809 0.2869 -0.0326 0.034 Uiso 1 1 calc R
C29 C 0.1487(2) 0.3908(2) -0.13673(19) 0.0279(5) Uani 1 1 d .
C30 C 0.2433(2) 0.3994(2) -0.19513(18) 0.0259(5) Uani 1 1 d .
H30A H 0.2406 0.4689 -0.2403 0.031 Uiso 1 1 calc R
C31 C 0.4479(2) 0.30405(19) -0.24592(17) 0.0226(5) Uani 1 1 d .
C32 C 0.2452(2) 0.0779(2) 0.00664(17) 0.0247(5) Uani 1 1 d .
C33 C 0.3824(3) 0.1690(3) 0.3111(3) 0.0576(9) Uani 1 1 d .
H33A H 0.3477 0.2308 0.3269 0.069 Uiso 1 1 calc R
C34 C 0.3201(3) 0.1581(3) 0.2488(3) 0.0648(11) Uani 1 1 d .
C35 C 0.3747(4) 0.0588(4) 0.2343(3) 0.0776(12) Uani 1 1 d .
H35A H 0.3363 0.0452 0.1956 0.093 Uiso 1 1 calc R
C36 C 0.4834(4) -0.0178(4) 0.2764(4) 0.0993(18) Uani 1 1 d .
H36A H 0.5184 -0.0843 0.2673 0.119 Uiso 1 1 calc R
C37 C 0.5417(4) 0.0015(4) 0.3318(4) 0.0882(15) Uani 1 1 d .
H37A H 0.6179 -0.0495 0.3584 0.106 Uiso 1 1 calc R
H25 H 0.920(3) 0.126(3) 0.014(3) 0.050(12) Uiso 1 1 d .
H26A H 0.781(4) 0.218(4) -0.148(4) 0.07(2) Uiso 1 1 d .
H27A H 0.737(4) 0.258(4) -0.293(4) 0.095(17) Uiso 1 1 d .
H28A H 0.623(3) 0.408(2) 0.462(2) 0.028(9) Uiso 1 1 d .
H27B H 0.776(4) 0.288(4) -0.372(3) 0.087(17) Uiso 1 1 d .

loop_
_atom_site_aniso_label
_atom_site_aniso_U_11
_atom_site_aniso_U_22
_atom_site_aniso_U_33
_atom_site_aniso_U_23
_atom_site_aniso_U_13
_atom_site_aniso_U_12
Zn1 0.02107(14) 0.02057(14) 0.02256(15) -0.00828(12) 0.00245(11) -0.00314(11)
Zn2 0.02374(14) 0.02119(14) 0.02016(15) -0.00766(11) 0.00260(11) -0.00415(11)
Zn3 0.01965(14) 0.02186(14) 0.02171(15) -0.00662(12) 0.00334(11) -0.00545(11)
Zn4 0.02564(14) 0.01899(14) 0.01748(14) -0.00782(11) 0.00135(11) -0.00650(11)
Zn5 0.02590(15) 0.01788(14) 0.02247(15) -0.00977(11) 0.00122(11) -0.00498(11)
O1 0.0332(10) 0.0435(11) 0.0384(11) -0.0237(9) -0.0036(8) -0.0086(9)
O2 0.0426(11) 0.0400(11) 0.0332(11) -0.0243(9) -0.0014(9) -0.0047(9)
O3 0.0452(12) 0.0288(10) 0.0507(13) -0.0192(10) -0.0164(10) 0.0079(9)
O4 0.0491(13) 0.0536(14) 0.0895(19) -0.0421(14) -0.0321(13) 0.0004(11)
O5 0.0530(13) 0.0478(12) 0.0440(13) -0.0328(11) 0.0153(10) -0.0176(10)
O6 0.0335(11) 0.0404(12) 0.0629(15) -0.0304(11) 0.0048(10) 0.0018(9)
O7 0.0299(10) 0.0243(9) 0.0391(11) -0.0064(8) 0.0081(8) -0.0097(8)
O8 0.0366(10) 0.0273(9) 0.0370(11) -0.0101(8) 0.0151(8) -0.0177(8)
O9 0.0297(9) 0.0268(9) 0.0391(11) -0.0142(8) 0.0118(8) -0.0112(8)
O10 0.0289(9) 0.0268(9) 0.0258(9) -0.0051(8) 0.0055(7) -0.0138(7)
O11 0.0512(13) 0.0242(10) 0.0612(15) -0.0077(10) 0.0102(11) -0.0069(9)
O12 0.0387(12) 0.0405(12) 0.0729(17) -0.0207(11) 0.0253(11) -0.0091(9)
O13 0.0418(11) 0.0360(10) 0.0290(10) -0.0224(9) -0.0013(8) 0.0009(8)
O14 0.0289(10) 0.0465(12) 0.0428(12) -0.0229(10) -0.0108(9) 0.0118(9)
O15 0.0527(12) 0.0336(10) 0.0245(10) -0.0144(9) -0.0028(9) -0.0110(9)
O16 0.0475(11) 0.0369(10) 0.0272(10) -0.0208(9) 0.0036(8) -0.0159(9)
O17 0.0559(14) 0.0275(11) 0.0757(17) -0.0264(11) -0.0072(12) 0.0058(10)
O18 0.0769(18) 0.0572(15) 0.0605(17) -0.0284(13) -0.0390(14) 0.0170(13)
O19 0.0313(9) 0.0285(9) 0.0224(9) -0.0006(8) 0.0014(7) -0.0130(8)
O20 0.0270(9) 0.0289(9) 0.0213(9) -0.0088(7) 0.0007(7) -0.0076(7)
O21 0.0309(10) 0.0228(9) 0.0441(12) -0.0001(8) 0.0086(9) -0.0064(8)
O22 0.0319(10) 0.0260(9) 0.0572(13) -0.0098(9) 0.0140(9) -0.0142(8)
O23 0.0583(15) 0.0414(13) 0.102(2) -0.0172(14) 0.0413(16) -0.0040(11)
O24 0.0490(13) 0.0242(10) 0.0588(15) -0.0055(10) -0.0026(11) -0.0035(9)
O25 0.0255(9) 0.0179(9) 0.0221(9) -0.0065(7) 0.0049(7) -0.0060(7)
O26 0.0245(10) 0.0265(10) 0.0344(12) -0.0082(9) 0.0015(8) -0.0060(8)
O27 0.0343(11) 0.0319(11) 0.0232(11) -0.0026(9) 0.0048(9) 0.0012(8)
O28 0.0207(9) 0.0206(8) 0.0215(9) -0.0105(7) 0.0054(7) -0.0073(7)
N1 0.0310(12) 0.0311(12) 0.0432(15) -0.0236(11) 0.0139(11) -0.0132(10)
N2 0.0288(12) 0.0280(12) 0.0425(14) -0.0169(11) 0.0033(10) -0.0084(9)
N3 0.0400(13) 0.0273(12) 0.0423(15) -0.0140(11) -0.0071(11) -0.0011(10)
N4 0.0313(12) 0.0278(12) 0.0515(16) -0.0157(12) 0.0020(11) -0.0069(10)
N5 0.0527(17) 0.0635(18) 0.0618(19) -0.0322(16) -0.0017(14) -0.0254(15)
N6 0.077(3) 0.096(3) 0.136(4) -0.018(3) -0.018(3) 0.005(2)
C1 0.0289(13) 0.0243(12) 0.0253(13) -0.0111(11) 0.0028(10) -0.0106(10)
C2 0.0312(13) 0.0206(12) 0.0294(14) -0.0136(11) 0.0041(11) -0.0058(10)
C3 0.0285(13) 0.0205(12) 0.0293(14) -0.0099(11) 0.0009(10) -0.0085(10)
C4 0.0337(14) 0.0260(12) 0.0273(14) -0.0131(11) 0.0028(11) -0.0133(11)
C5 0.0288(13) 0.0215(12) 0.0332(14) -0.0157(11) 0.0082(11) -0.0093(10)
C6 0.0248(12) 0.0251(12) 0.0315(14) -0.0125(11) 0.0032(10) -0.0066(10)
C7 0.0357(15) 0.0255(13) 0.0230(13) -0.0076(11) 0.0023(11) -0.0126(11)
C8 0.0313(14) 0.0245(13) 0.0330(15) -0.0106(11) -0.0007(11) -0.0057(11)
C9 0.0266(12) 0.0248(12) 0.0239(13) -0.0081(10) 0.0025(10) -0.0126(10)
C10 0.0258(12) 0.0220(12) 0.0265(13) -0.0089(10) 0.0024(10) -0.0096(10)
C11 0.0240(12) 0.0232(12) 0.0232(13) -0.0097(10) 0.0019(10) -0.0111(10)
C12 0.0304(13) 0.0221(12) 0.0224(13) -0.0059(10) 0.0010(10) -0.0134(10)
C13 0.0234(12) 0.0234(12) 0.0288(14) -0.0105(11) -0.0005(10) -0.0064(10)
C14 0.0266(13) 0.0277(13) 0.0270(13) -0.0100(11) 0.0058(10) -0.0126(10)
C15 0.0289(13) 0.0258(13) 0.0244(13) -0.0080(11) 0.0011(10) -0.0145(11)
C16 0.0277(13) 0.0269(13) 0.0204(12) -0.0100(11) 0.0018(10) -0.0135(10)
C17 0.0230(12) 0.0265(12) 0.0237(13) -0.0132(10) 0.0041(10) -0.0086(10)
C18 0.0249(12) 0.0302(13) 0.0211(13) -0.0118(11) -0.0001(10) -0.0091(10)
C19 0.0329(13) 0.0286(13) 0.0204(13) -0.0125(11) 0.0045(10) -0.0143(11)
C20 0.0351(14) 0.0265(13) 0.0290(14) -0.0174(11) 0.0084(11) -0.0106(11)
C21 0.0274(13) 0.0207(12) 0.0291(14) -0.0091(11) -0.0013(11) -0.0044(10)
C22 0.0312(13) 0.0291(13) 0.0211(13) -0.0138(11) -0.0001(10) -0.0091(10)
C23 0.0328(14) 0.0362(15) 0.0238(13) -0.0173(12) 0.0066(11) -0.0164(11)
C24 0.0217(12) 0.0302(13) 0.0265(14) -0.0154(11) 0.0037(10) -0.0073(10)
C25 0.0266(12) 0.0228(12) 0.0210(12) -0.0066(10) -0.0009(10) -0.0118(10)
C26 0.0264(12) 0.0222(12) 0.0225(13) -0.0068(10) -0.0004(10) -0.0090(10)
C27 0.0257(12) 0.0247(12) 0.0223(13) -0.0068(10) -0.0011(10) -0.0118(10)
C28 0.0273(13) 0.0281(13) 0.0299(14) -0.0107(11) 0.0045(11) -0.0122(10)
C29 0.0261(13) 0.0213(12) 0.0331(14) -0.0104(11) -0.0031(11) -0.0055(10)
C30 0.0297(13) 0.0200(12) 0.0252(13) -0.0045(10) -0.0029(10) -0.0105(10)
C31 0.0276(12) 0.0233(12) 0.0189(12) -0.0066(10) -0.0024(10) -0.0127(10)
C32 0.0253(13) 0.0247(12) 0.0227(13) -0.0083(10) 0.0002(10) -0.0096(10)
C33 0.062(2) 0.0448(19) 0.074(3) -0.0297(18) 0.0153(19) -0.0262(17)
C34 0.0387(18) 0.056(2) 0.069(3) -0.0014(19) -0.0047(17) -0.0129(16)
C35 0.082(3) 0.086(3) 0.076(3) -0.049(3) -0.016(2) -0.021(2)
C36 0.092(3) 0.084(3) 0.134(5) -0.080(3) -0.032(3) 0.003(3)
C37 0.065(3) 0.095(3) 0.121(4) -0.081(3) -0.021(3) 0.001(2)

loop_
_atom_type_symbol
_atom_type_description
_atom_type_scat_dispersion_real
_atom_type_scat_dispersion_imag
_atom_type_scat_source
C C 0.0033 0.0016 'International Tables Vol C Tables 4.2.6.8 and 6.1.1.4'
H H 0.0000 0.0000 'International Tables Vol C Tables 4.2.6.8 and 6.1.1.4'
N N 0.0061 0.0033 'International Tables Vol C Tables 4.2.6.8 and 6.1.1.4'
O O 0.0106 0.0060 'International Tables Vol C Tables 4.2.6.8 and 6.1.1.4'
Zn Zn 0.2839 1.4301 'International Tables Vol C Tables 4.2.6.8 and 6.1.1.4'

loop_
_geom_angle_atom_site_label_1
_geom_angle_atom_site_label_2
_geom_angle_atom_site_label_3
_geom_angle
_geom_angle_site_symmetry_1
_geom_angle_site_symmetry_3
O14 Zn1 O25 115.58(8) . .
O14 Zn1 O7 109.48(9) . .
O25 Zn1 O7 114.29(8) . .
O14 Zn1 O1 103.25(8) . .
O25 Zn1 O1 107.41(8) . .
O7 Zn1 O1 105.73(8) . .
O14 Zn1 Zn3 156.15(7) . 1_655
O25 Zn1 Zn3 40.57(5) . 1_655
O7 Zn1 Zn3 86.92(5) . 1_655
O1 Zn1 Zn3 88.06(6) . 1_655
O14 Zn1 H25 108.1(9) . .
O25 Zn1 H25 16.4(9) . .
O7 Zn1 H25 130.1(9) . .
O1 Zn1 H25 96.3(9) . .
Zn3 Zn1 H25 49.1(9) 1_655 .
O26 Zn2 O21 115.97(9) . 2_655
O26 Zn2 O13 113.24(10) . .
O21 Zn2 O13 111.91(8) 2_655 .
O26 Zn2 O20 98.73(9) . .
O21 Zn2 O20 111.57(8) 2_655 .
O13 Zn2 O20 103.99(7) . .
O26 Zn2 Zn3 33.54(7) . 2_655
O21 Zn2 Zn3 82.77(5) 2_655 2_655
O13 Zn2 Zn3 127.01(6) . 2_655
O20 Zn2 Zn3 117.59(5) . 2_655
O26 Zn2 H26A 12.4(13) . .
O21 Zn2 H26A 124.3(13) 2_655 .
O13 Zn2 H26A 100.9(13) . .
O20 Zn2 H26A 101.9(14) . .
Zn3 Zn2 H26A 41.9(13) 2_655 .
O26 Zn3 O25 170.04(9) 2_655 1_455
O26 Zn3 O2 95.05(9) 2_655 1_455
O25 Zn3 O2 94.00(7) 1_455 1_455
O26 Zn3 O22 96.82(9) 2_655 .
O25 Zn3 O22 87.88(7) 1_455 .
O2 Zn3 O22 86.38(8) 1_455 .
O26 Zn3 O8 85.58(9) 2_655 1_455
O25 Zn3 O8 90.37(7) 1_455 1_455
O2 Zn3 O8 89.44(8) 1_455 1_455
O22 Zn3 O8 175.35(7) . 1_455
O26 Zn3 O25 89.51(9) 2_655 2_655
O25 Zn3 O25 81.26(7) 1_455 2_655
O2 Zn3 O25 174.67(7) 1_455 2_655
O22 Zn3 O25 95.84(8) . 2_655
O8 Zn3 O25 88.15(7) 1_455 2_655
O26 Zn3 Zn1 146.01(7) 2_655 1_455
O25 Zn3 Zn1 37.59(5) 1_455 1_455
O2 Zn3 Zn1 64.86(5) 1_455 1_455
O22 Zn3 Zn1 108.21(5) . 1_455
O8 Zn3 Zn1 68.04(5) 1_455 1_455
O25 Zn3 Zn1 109.82(5) 2_655 1_455
O26 Zn3 Zn3 128.99(8) 2_655 2
O25 Zn3 Zn3 41.68(5) 1_455 2
O2 Zn3 Zn3 135.63(5) 1_455 2
O22 Zn3 Zn3 92.55(6) . 2
O8 Zn3 Zn3 89.00(5) 1_455 2
O25 Zn3 Zn3 39.58(5) 2_655 2
Zn1 Zn3 Zn3 73.574(11) 1_455 2
O26 Zn3 Zn2 31.96(7) 2_655 2_655
O25 Zn3 Zn2 148.05(5) 1_455 2_655
O2 Zn3 Zn2 103.01(5) 1_455 2_655
O22 Zn3 Zn2 66.78(5) . 2_655
O8 Zn3 Zn2 116.28(5) 1_455 2_655
O25 Zn3 Zn2 82.32(5) 2_655 2_655
Zn1 Zn3 Zn2 167.593(13) 1_455 2_655
Zn3 Zn3 Zn2 117.199(14) 2 2_655
O27 Zn4 O28 168.90(8) . 2_665
O27 Zn4 O16 90.71(9) . 2_665
O28 Zn4 O16 98.76(7) 2_665 2_665
O27 Zn4 O28 89.62(8) . 1_554
O28 Zn4 O28 80.30(7) 2_665 1_554
O16 Zn4 O28 173.30(7) 2_665 1_554
O27 Zn4 O19 100.09(8) . .
O28 Zn4 O19 86.44(7) 2_665 .
O16 Zn4 O19 85.79(7) 2_665 .
O28 Zn4 O19 100.74(7) 1_554 .
O27 Zn4 O10 84.36(8) . 1_564
O28 Zn4 O10 90.10(7) 2_665 1_564
O16 Zn4 O10 88.42(7) 2_665 1_564
O28 Zn4 O10 84.96(7) 1_554 1_564
O19 Zn4 O10 172.72(7) . 1_564
O27 Zn4 Zn5 145.44(7) . 2_665
O28 Zn4 Zn5 36.49(5) 2_665 2_665
O16 Zn4 Zn5 71.15(5) 2_665 2_665
O28 Zn4 Zn5 105.14(4) 1_554 2_665
O19 Zn4 Zn5 107.34(5) . 2_665
O10 Zn4 Zn5 66.50(5) 1_564 2_665
O27 Zn4 Zn4 129.19(7) . 2_664
O28 Zn4 Zn4 40.57(5) 2_665 2_664
O16 Zn4 Zn4 138.95(5) 2_665 2_664
O28 Zn4 Zn4 39.73(4) 1_554 2_664
O19 Zn4 Zn4 94.74(5) . 2_664
O10 Zn4 Zn4 86.74(5) 1_564 2_664
Zn5 Zn4 Zn4 69.572(10) 2_665 2_664
O3 Zn5 O28 106.31(8) 2_756 .
O3 Zn5 O9 115.01(9) 2_756 2_656
O28 Zn5 O9 106.66(8) . 2_656
O3 Zn5 O15 111.51(9) 2_756 .
O28 Zn5 O15 107.91(8) . .
O9 Zn5 O15 109.08(8) 2_656 .
O3 Zn5 Zn4 145.08(7) 2_756 2_665
O28 Zn5 Zn4 39.37(5) . 2_665
O9 Zn5 Zn4 87.90(5) 2_656 2_665
O15 Zn5 Zn4 82.40(5) . 2_665
C7 O1 Zn1 114.69(17) . .
C7 O2 Zn3 138.64(18) . 1_655
C8 O3 Zn5 130.46(19) . 2_756
C15 O7 Zn1 119.29(15) . .
C15 O8 Zn3 132.45(16) . 1_655
C16 O9 Zn5 119.59(15) . 2_656
C16 O10 Zn4 137.69(16) . 1_546
C24 O13 Zn2 125.59(16) . .
C24 O14 Zn1 153.0(2) . .
C23 O15 Zn5 124.36(17) . .
C23 O16 Zn4 134.04(18) . 2_665
C31 O19 Zn4 127.25(15) . .
C31 O20 Zn2 124.26(16) . .
C32 O21 Zn2 123.62(16) . 2_655
C32 O22 Zn3 135.74(17) . .
Zn1 O25 Zn3 101.84(8) . 1_655
Zn1 O25 Zn3 134.91(10) . 2_655
Zn3 O25 Zn3 98.74(7) 1_655 2_655
Zn1 O25 H25 109(3) . .
Zn3 O25 H25 108(3) 1_655 .
Zn3 O25 H25 102(3) 2_655 .
Zn2 O26 Zn3 114.50(12) . 2_655
Zn2 O26 H26A 115(6) . .
Zn3 O26 H26A 108(6) 2_655 .
Zn4 O27 H27A 127(4) . .
Zn4 O27 H27B 119(3) . .
H27A O27 H27B 107(5) . .
Zn5 O28 Zn4 104.14(8) . 2_665
Zn5 O28 Zn4 127.27(9) . 1_556
Zn4 O28 Zn4 99.70(7) 2_665 1_556
Zn5 O28 H28A 111(3) . .
Zn4 O28 H28A 112(2) 2_665 .
Zn4 O28 H28A 102(3) 1_556 .
O5 N1 O6 123.9(2) . .
O5 N1 C5 117.9(2) . .
O6 N1 C5 118.2(2) . .
O11 N2 O12 123.3(2) . .
O11 N2 C13 118.6(2) . .
O12 N2 C13 118.1(2) . .
O18 N3 O17 123.5(2) . .
O18 N3 C21 118.6(2) . .
O17 N3 C21 117.9(2) . .
O23 N4 O24 123.2(2) . .
O23 N4 C29 118.4(2) . .
O24 N4 C29 118.4(2) . .
C33 N5 C37 123.6(3) . .
C33 N5 H5A 118.2 . .
C37 N5 H5A 118.2 . .
C34 N6 H6A 120.0 . .
C34 N6 H6B 120.0 . .
H6A N6 H6B 120.0 . .
C6 C1 C2 119.5(2) . .
C6 C1 C7 121.0(2) . .
C2 C1 C7 119.4(2) . .
C3 C2 C1 121.4(2) . .
C3 C2 H2A 119.3 . .
C1 C2 H2A 119.3 . .
C4 C3 C2 119.6(2) . .
C4 C3 C8 120.5(2) . .
C2 C3 C8 119.8(2) . .
C3 C4 C5 117.9(2) . .
C3 C4 H4A 121.1 . .
C5 C4 H4A 121.1 . .
C6 C5 C4 123.6(2) . .
C6 C5 N1 117.8(2) . .
C4 C5 N1 118.5(2) . .
C5 C6 C1 118.0(2) . .
C5 C6 H6C 121.0 . .
C1 C6 H6C 121.0 . .
O2 C7 O1 125.7(3) . .
O2 C7 C1 117.1(2) . .
O1 C7 C1 117.2(2) . .
O4 C8 O3 126.0(3) . .
O4 C8 C3 120.0(2) . .
O3 C8 C3 113.9(2) . .
C10 C9 C14 119.3(2) . .
C10 C9 C15 121.2(2) . .
C14 C9 C15 119.4(2) . .
C9 C10 C11 121.7(2) . .
C9 C10 H10A 119.1 . .
C11 C10 H10A 119.1 . .
C10 C11 C12 119.5(2) . .
C10 C11 C16 120.2(2) . .
C12 C11 C16 120.3(2) . .
C13 C12 C11 118.0(2) . .
C13 C12 H12A 121.0 . .
C11 C12 H12A 121.0 . .
C14 C13 C12 123.3(2) . .
C14 C13 N2 117.8(2) . .
C12 C13 N2 118.9(2) . .
C13 C14 C9 118.2(2) . .
C13 C14 H14A 120.9 . .
C9 C14 H14A 120.9 . .
O8 C15 O7 125.9(2) . .
O8 C15 C9 118.1(2) . .
O7 C15 C9 116.0(2) . .
O10 C16 O9 126.4(2) . .
O10 C16 C11 118.3(2) . .
O9 C16 C11 115.3(2) . .
C18 C17 C22 119.8(2) . .
C18 C17 C24 119.7(2) . .
C22 C17 C24 120.5(2) . .
C19 C18 C17 121.1(2) . .
C19 C18 H18A 119.4 . .
C17 C18 H18A 119.4 . .
C18 C19 C20 119.3(2) . .
C18 C19 C23 120.8(2) . .
C20 C19 C23 119.8(2) . .
C21 C20 C19 118.7(2) . .
C21 C20 H20A 120.7 . .
C19 C20 H20A 120.7 . .
C22 C21 C20 122.7(2) . .
C22 C21 N3 118.7(2) . .
C20 C21 N3 118.6(2) . .
C21 C22 C17 118.3(2) . .
C21 C22 H22A 120.8 . .
C17 C22 H22A 120.8 . .
O16 C23 O15 127.1(2) . .
O16 C23 C19 117.8(2) . .
O15 C23 C19 115.1(2) . .
O14 C24 O13 125.6(2) . .
O14 C24 C17 117.1(2) . .
O13 C24 C17 117.2(2) . .
C30 C25 C26 119.7(2) . .
C30 C25 C31 120.8(2) . .
C26 C25 C31 119.5(2) . .
C27 C26 C25 121.4(2) . .
C27 C26 H26B 119.3 . .
C25 C26 H26B 119.3 . .
C26 C27 C28 119.4(2) . .
C26 C27 C32 120.1(2) . .
C28 C27 C32 120.3(2) . .
C29 C28 C27 118.1(2) . .
C29 C28 H28B 121.0 . .
C27 C28 H28B 121.0 . .
C28 C29 C30 123.5(2) . .
C28 C29 N4 118.4(2) . .
C30 C29 N4 118.0(2) . .
C29 C30 C25 118.0(2) . .
C29 C30 H30A 121.0 . .
C25 C30 H30A 121.0 . .
O19 C31 O20 124.7(2) . .
O19 C31 C25 118.5(2) . .
O20 C31 C25 116.8(2) . .
O22 C32 O21 125.6(2) . .
O22 C32 C27 118.7(2) . .
O21 C32 C27 115.7(2) . .
N5 C33 C34 120.9(3) . .
N5 C33 H33A 119.6 . .
C34 C33 H33A 119.6 . .
N6 C34 C35 121.5(5) . .
N6 C34 C33 122.7(5) . .
C35 C34 C33 115.8(3) . .
C36 C35 C34 120.3(4) . .
C36 C35 H35A 119.9 . .
C34 C35 H35A 119.9 . .
C35 C36 C37 120.6(4) . .
C35 C36 H36A 119.7 . .
C37 C36 H36A 119.7 . .
N5 C37 C36 118.7(4) . .
N5 C37 H37A 120.7 . .
C36 C37 H37A 120.7 . .

loop_
_geom_bond_atom_site_label_1
_geom_bond_atom_site_label_2
_geom_bond_distance
_geom_bond_site_symmetry_2
Zn1 O14 1.9342(18) .
Zn1 O25 1.9369(17) .
Zn1 O7 1.9411(17) .
Zn1 O1 1.9616(19) .
Zn1 Zn3 3.1078(4) 1_655
Zn1 H25 2.24(4) .
Zn2 O26 1.901(2) .
Zn2 O21 1.9417(17) 2_655
Zn2 O13 1.9587(18) .
Zn2 O20 1.9707(17) .
Zn2 Zn3 3.2686(4) 2_655
Zn2 H26A 2.17(5) .
Zn3 O26 1.985(2) 2_655
Zn3 O25 2.0651(17) 1_455
Zn3 O2 2.0880(19) 1_455
Zn3 O22 2.1433(17) .
Zn3 O8 2.1469(16) 1_455
Zn3 O25 2.1551(18) 2_655
Zn3 Zn1 3.1078(4) 1_455
Zn3 Zn3 3.2034(6) 2
Zn3 Zn2 3.2686(4) 2_655
Zn4 O27 2.054(2) .
Zn4 O28 2.0754(17) 2_665
Zn4 O16 2.1008(18) 2_665
Zn4 O28 2.1117(17) 1_554
Zn4 O19 2.1260(17) .
Zn4 O10 2.1875(16) 1_564
Zn4 Zn5 3.1726(4) 2_665
Zn4 Zn4 3.2004(6) 2_664
Zn5 O3 1.9140(18) 2_756
Zn5 O28 1.9456(17) .
Zn5 O9 1.9501(17) 2_656
Zn5 O15 1.9634(18) .
Zn5 Zn4 3.1726(4) 2_665
O1 C7 1.265(3) .
O2 C7 1.243(3) .
O2 Zn3 2.0880(19) 1_655
O3 C8 1.262(3) .
O3 Zn5 1.9140(18) 2_756
O4 C8 1.215(3) .
O5 N1 1.225(3) .
O6 N1 1.226(3) .
O7 C15 1.273(3) .
O8 C15 1.239(3) .
O8 Zn3 2.1469(16) 1_655
O9 C16 1.270(3) .
O9 Zn5 1.9501(17) 2_656
O10 C16 1.240(3) .
O10 Zn4 2.1875(16) 1_546
O11 N2 1.217(3) .
O12 N2 1.220(3) .
O13 C24 1.251(3) .
O14 C24 1.243(3) .
O15 C23 1.266(3) .
O16 C23 1.243(3) .
O16 Zn4 2.1008(18) 2_665
O17 N3 1.221(3) .
O18 N3 1.206(3) .
O19 C31 1.243(3) .
O20 C31 1.268(3) .
O21 C32 1.270(3) .
O21 Zn2 1.9417(17) 2_655
O22 C32 1.233(3) .
O23 N4 1.214(3) .
O24 N4 1.215(3) .
O25 Zn3 2.0651(17) 1_655
O25 Zn3 2.1551(18) 2_655
O25 H25 0.67(3) .
O26 Zn3 1.985(2) 2_655
O26 H26A 0.52(4) .
O27 H27A 0.75(5) .
O27 H27B 0.76(5) .
O28 Zn4 2.0754(17) 2_665
O28 Zn4 2.1117(17) 1_556
O28 H28A 0.69(3) .
N1 C5 1.470(3) .
N2 C13 1.474(3) .
N3 C21 1.476(3) .
N4 C29 1.480(3) .
N5 C33 1.302(4) .
N5 C37 1.316(5) .
N5 H5A 0.8600 .
N6 C34 1.326(5) .
N6 H6A 0.8600 .
N6 H6B 0.8600 .
C1 C6 1.385(3) .
C1 C2 1.393(3) .
C1 C7 1.494(4) .
C2 C3 1.387(4) .
C2 H2A 0.9300 .
C3 C4 1.382(4) .
C3 C8 1.515(3) .
C4 C5 1.389(4) .
C4 H4A 0.9300 .
C5 C6 1.376(4) .
C6 H6C 0.9300 .
C9 C10 1.384(3) .
C9 C14 1.395(3) .
C9 C15 1.496(3) .
C10 C11 1.385(3) .
C10 H10A 0.9300 .
C11 C12 1.393(3) .
C11 C16 1.509(3) .
C12 C13 1.385(3) .
C12 H12A 0.9300 .
C13 C14 1.378(3) .
C14 H14A 0.9300 .
C17 C18 1.388(3) .
C17 C22 1.390(3) .
C17 C24 1.495(3) .
C18 C19 1.385(3) .
C18 H18A 0.9300 .
C19 C20 1.392(4) .
C19 C23 1.505(3) .
C20 C21 1.381(4) .
C20 H20A 0.9300 .
C21 C22 1.379(3) .
C22 H22A 0.9300 .
C25 C30 1.388(3) .
C25 C26 1.395(3) .
C25 C31 1.508(3) .
C26 C27 1.388(3) .
C26 H26B 0.9300 .
C27 C28 1.394(3) .
C27 C32 1.504(3) .
C28 C29 1.383(3) .
C28 H28B 0.9300 .
C29 C30 1.385(4) .
C30 H30A 0.9300 .
C33 C34 1.399(6) .
C33 H33A 0.9300 .
C34 C35 1.397(6) .
C35 C36 1.354(6) .
C35 H35A 0.9300 .
C36 C37 1.358(6) .
C36 H36A 0.9300 .
C37 H37A 0.9300 .

loop_
_geom_hbond_atom_site_label_D
_geom_hbond_atom_site_label_H
_geom_hbond_atom_site_label_A
_geom_hbond_distance_DH
_geom_hbond_distance_HA
_geom_hbond_distance_DA
_geom_hbond_angle_DHA
_geom_hbond_site_symmetry_A
O28 H28A O6 0.69(3) 2.34(3) 2.986(3) 155(3) .
O27 H27A O26 0.75(5) 2.04(5) 2.786(3) 170(5) .
O25 H25 O17 0.67(3) 2.31(4) 2.916(3) 152(4) 2_665
O27 H27B O5 0.76(5) 2.19(5) 2.924(3) 162(5) 1_554
N6 H6B O24 0.86 2.52 3.147(5) 130.8 2_565
N5 H5A O4 0.86 1.93 2.692(4) 146.8 2_756
